data_2223428
loop_
_publ_author_name
'Mahmood, Ayyaz'
'Rashid, Ayoub'
'Arshad, Muhammad Nadeem'
'Sharif, Hafiz Muhammad Adeel'
'Khan, Islam Ullah'

_publ_section_title
;
 1-Ammonionaphthalene-2-sulfonate
;
_journal_issue 10
_journal_name_full 'Acta Crystallographica Section E'
_journal_page_first o2505
_journal_paper_doi 10.1107/S1600536809036538
_journal_volume 65
_journal_year 2009
_chemical_formula_iupac 'C10 H9 N O3 S'
_chemical_formula_moiety 'C10 H9 N O3 S'
_chemical_formula_sum 'C10 H9 N O3 S'
_chemical_formula_weight 223.24
_chemical_name_common 1-Ammonionaphthalene-2-sulfonate
_chemical_name_systematic
;
1-Ammonionaphthalene-2-sulfonate
;
_space_group_IT_number 61
_symmetry_cell_setting orthorhombic
_symmetry_space_group_name_Hall '-P 2ac 2ab'
_symmetry_space_group_name_H-M 'P b c a'
_atom_sites_solution_hydrogens geom
_atom_sites_solution_primary direct
_atom_sites_solution_secondary difmap
_audit_creation_method SHELXL-97
_cell_angle_alpha 90.00
_cell_angle_beta 90.00
_cell_angle_gamma 90.00
_cell_formula_units_Z 8
_cell_length_a 9.4337(3)
_cell_length_b 10.6359(4)
_cell_length_c 18.6775(6)
_cell_measurement_reflns_used 2779
_cell_measurement_temperature 296(2)
_cell_measurement_theta_max 27.47
_cell_measurement_theta_min 3.07
_cell_volume 1874.02(11)
_computing_cell_refinement 'SAINT (Bruker, 2007)'
_computing_data_collection 'APEX2 (Bruker, 2007)'
_computing_data_reduction 'SAINT (Bruker, 2007)'
_computing_molecular_graphics 'ORTEP-3 for Windows (Farrugia, 1997) and PLATON (Spek, 2009)'
_computing_publication_material 'WinGX (Farrugia, 1999) and PLATON (Spek, 2009)'
_computing_structure_refinement 'SHELXL97 (Sheldrick, 2008)'
_computing_structure_solution 'SHELXS97 (Sheldrick, 2008)'
_diffrn_ambient_temperature 296(2)
_diffrn_measured_fraction_theta_full 0.998
_diffrn_measured_fraction_theta_max 0.998
_diffrn_measurement_device_type 'Bruker Kappa APEXII CCD area-detector diffractometer'
_diffrn_measurement_method '\f and \w scans'
_diffrn_radiation_monochromator graphite
_diffrn_radiation_source 'fine-focus sealed tube'
_diffrn_radiation_type MoK\a
_diffrn_radiation_wavelength 0.71073
_diffrn_reflns_av_R_equivalents 0.0345
_diffrn_reflns_av_sigmaI/netI 0.0293
_diffrn_reflns_limit_h_max 12
_diffrn_reflns_limit_h_min -12
_diffrn_reflns_limit_k_max 8
_diffrn_reflns_limit_k_min -14
_diffrn_reflns_limit_l_max 24
_diffrn_reflns_limit_l_min -24
_diffrn_reflns_number 10742
_diffrn_reflns_theta_full 28.31
_diffrn_reflns_theta_max 28.31
_diffrn_reflns_theta_min 3.07
_diffrn_standards_number 0
_exptl_absorpt_coefficient_mu 0.329
_exptl_absorpt_correction_T_max 0.9432
_exptl_absorpt_correction_T_min 0.9107
_exptl_absorpt_correction_type multi-scan
_exptl_absorpt_process_details '(SADABS; Bruker, 2007)'
_exptl_crystal_colour 'dark brown'
_exptl_crystal_density_diffrn 1.582
_exptl_crystal_density_method 'not measured'
_exptl_crystal_description hexagonal
_exptl_crystal_F_000 928
_exptl_crystal_size_max 0.29
_exptl_crystal_size_mid 0.21
_exptl_crystal_size_min 0.18
_refine_diff_density_max 0.303
_refine_diff_density_min -0.500
_refine_ls_extinction_method none
_refine_ls_goodness_of_fit_ref 1.029
_refine_ls_hydrogen_treatment mixed
_refine_ls_matrix_type full
_refine_ls_number_parameters 145
_refine_ls_number_reflns 2326
_refine_ls_number_restraints 0
_refine_ls_restrained_S_all 1.029
_refine_ls_R_factor_all 0.0565
_refine_ls_R_factor_gt 0.0375
_refine_ls_shift/su_max 0.001
_refine_ls_shift/su_mean 0.000
_refine_ls_structure_factor_coef Fsqd
_refine_ls_weighting_details 'calc w=1/[\s^2^(Fo^2^)+(0.0546P)^2^+0.6846P] where P=(Fo^2^+2Fc^2^)/3'
_refine_ls_weighting_scheme calc
_refine_ls_wR_factor_gt 0.0953
_refine_ls_wR_factor_ref 0.1068
_reflns_number_gt 1763
_reflns_number_total 2326
_reflns_threshold_expression I>2/s(I)
_cod_data_source_file hk2764.cif
_cod_data_source_block I
_cod_database_code 2223428
_cod_database_fobs_code 2223428

loop_
_symmetry_equiv_pos_as_xyz
'x, y, z'
'-x+1/2, -y, z+1/2'
'-x, y+1/2, -z+1/2'
'x+1/2, -y+1/2, -z'
'-x, -y, -z'
'x-1/2, y, -z-1/2'
'x, -y-1/2, z-1/2'
'-x-1/2, y-1/2, z'

loop_
_atom_site_type_symbol
_atom_site_label
_atom_site_fract_x
_atom_site_fract_y
_atom_site_fract_z
_atom_site_U_iso_or_equiv
_atom_site_adp_type
_atom_site_calc_flag
_atom_site_refinement_flags
_atom_site_occupancy
_atom_site_disorder_assembly
_atom_site_disorder_group
S S1 0.48056(5) 0.72906(4) 1.02833(2) 0.02659(15) Uani d . 1 . .
O O1 0.62861(15) 0.69891(13) 1.04059(8) 0.0375(4) Uani d . 1 . .
O O2 0.38420(16) 0.65642(14) 1.07238(7) 0.0401(4) Uani d . 1 . .
O O3 0.45788(15) 0.86350(13) 1.03188(7) 0.0369(3) Uani d . 1 . .
N N1 0.25407(18) 0.53879(16) 0.96588(9) 0.0282(3) Uani d . 1 . .
H H1N 0.270(2) 0.459(2) 0.9642(10) 0.034 Uiso d . 1 . .
H H2N 0.273(2) 0.565(2) 1.0112(12) 0.034 Uiso d . 1 . .
H H3N 0.166(3) 0.558(2) 0.9579(11) 0.034 Uiso d . 1 . .
C C1 0.34654(18) 0.60250(16) 0.91466(9) 0.0248(4) Uani d . 1 . .
C C2 0.44755(18) 0.68602(17) 0.93750(9) 0.0253(4) Uani d . 1 . .
C C3 0.5354(2) 0.7463(2) 0.88661(11) 0.0346(4) Uani d . 1 . .
H H3 0.6054 0.8017 0.9018 0.041 Uiso calc R 1 . .
C C4 0.5178(2) 0.7236(2) 0.81550(11) 0.0373(5) Uani d . 1 . .
H H4 0.5756 0.7646 0.7826 0.045 Uiso calc R 1 . .
C C5 0.3947(2) 0.6159(2) 0.71689(11) 0.0411(5) Uani d . 1 . .
H H5 0.4495 0.6590 0.6836 0.049 Uiso calc R 1 . .
C C6 0.2971(3) 0.5317(2) 0.69409(12) 0.0455(6) Uani d . 1 . .
H H6 0.2852 0.5175 0.6453 0.055 Uiso calc R 1 . .
C C7 0.2144(3) 0.4659(2) 0.74345(12) 0.0457(5) Uani d . 1 . .
H H7 0.1486 0.4074 0.7272 0.055 Uiso calc R 1 . .
C C8 0.2287(2) 0.48638(19) 0.81515(11) 0.0373(5) Uani d . 1 . .
H H8 0.1727 0.4418 0.8473 0.045 Uiso calc R 1 . .
C C9 0.32805(19) 0.57488(17) 0.84084(10) 0.0277(4) Uani d . 1 . .
C C10 0.4142(2) 0.63928(18) 0.79073(10) 0.0317(4) Uani d . 1 . .

loop_
_atom_site_aniso_label
_atom_site_aniso_U_11
_atom_site_aniso_U_22
_atom_site_aniso_U_33
_atom_site_aniso_U_12
_atom_site_aniso_U_13
_atom_site_aniso_U_23
S1 0.0286(2) 0.0233(2) 0.0278(2) -0.00027(18) -0.00188(17) 0.00027(17)
O1 0.0327(7) 0.0331(7) 0.0467(8) 0.0037(6) -0.0106(6) -0.0016(6)
O2 0.0467(9) 0.0439(8) 0.0297(7) -0.0125(7) 0.0029(6) 0.0025(6)
O3 0.0451(8) 0.0254(7) 0.0402(8) 0.0056(6) -0.0033(6) -0.0043(6)
N1 0.0271(8) 0.0231(8) 0.0343(9) -0.0033(7) 0.0033(7) 0.0014(7)
C1 0.0224(8) 0.0216(8) 0.0303(9) 0.0027(7) 0.0034(7) 0.0015(7)
C2 0.0252(8) 0.0231(8) 0.0277(9) 0.0012(7) 0.0008(7) 0.0000(7)
C3 0.0301(9) 0.0379(11) 0.0357(10) -0.0108(8) 0.0024(8) 0.0019(8)
C4 0.0364(10) 0.0415(12) 0.0339(10) -0.0053(9) 0.0087(8) 0.0057(9)
C5 0.0490(12) 0.0454(12) 0.0290(10) 0.0119(11) 0.0036(9) 0.0006(9)
C6 0.0558(13) 0.0454(13) 0.0353(11) 0.0151(11) -0.0103(10) -0.0111(9)
C7 0.0502(13) 0.0377(12) 0.0493(13) 0.0010(10) -0.0143(10) -0.0119(10)
C8 0.0360(11) 0.0323(10) 0.0435(11) -0.0026(9) -0.0048(8) -0.0044(9)
C9 0.0259(8) 0.0244(9) 0.0328(10) 0.0051(7) -0.0016(7) -0.0023(7)
C10 0.0322(9) 0.0323(10) 0.0305(10) 0.0055(8) 0.0005(7) 0.0004(8)

loop_
_atom_type_symbol
_atom_type_description
_atom_type_scat_dispersion_real
_atom_type_scat_dispersion_imag
_atom_type_scat_source
C C 0.0033 0.0016 'International Tables Vol C Tables 4.2.6.8 and 6.1.1.4'
H H 0.0000 0.0000 'International Tables Vol C Tables 4.2.6.8 and 6.1.1.4'
N N 0.0061 0.0033 'International Tables Vol C Tables 4.2.6.8 and 6.1.1.4'
O O 0.0106 0.0060 'International Tables Vol C Tables 4.2.6.8 and 6.1.1.4'
S S 0.1246 0.1234 'International Tables Vol C Tables 4.2.6.8 and 6.1.1.4'

loop_
_geom_angle_atom_site_label_1
_geom_angle_atom_site_label_2
_geom_angle_atom_site_label_3
_geom_angle_site_symmetry_1
_geom_angle_site_symmetry_3
_geom_angle
_geom_angle_publ_flag
O3 S1 O2 . . 114.07(9) ?
O3 S1 O1 . . 110.69(9) ?
O2 S1 O1 . . 113.34(9) ?
O3 S1 C2 . . 105.74(8) ?
O2 S1 C2 . . 107.07(8) ?
O1 S1 C2 . . 105.15(8) ?
C1 N1 H1N . . 109.3(14) ?
C1 N1 H2N . . 110.2(14) ?
H1N N1 H2N . . 107.7(19) ?
C1 N1 H3N . . 110.5(14) ?
H1N N1 H3N . . 113(2) ?
H2N N1 H3N . . 106.3(19) ?
C2 C1 C9 . . 121.43(16) ?
C2 C1 N1 . . 120.77(16) ?
C9 C1 N1 . . 117.79(16) ?
C1 C2 C3 . . 119.45(17) ?
C1 C2 S1 . . 125.70(14) ?
C3 C2 S1 . . 114.85(14) ?
C4 C3 C2 . . 120.28(18) ?
C4 C3 H3 . . 119.9 ?
C2 C3 H3 . . 119.9 ?
C3 C4 C10 . . 121.32(18) ?
C3 C4 H4 . . 119.3 ?
C10 C4 H4 . . 119.3 ?
C6 C5 C10 . . 120.8(2) ?
C6 C5 H5 . . 119.6 ?
C10 C5 H5 . . 119.6 ?
C5 C6 C7 . . 120.3(2) ?
C5 C6 H6 . . 119.9 ?
C7 C6 H6 . . 119.9 ?
C8 C7 C6 . . 120.9(2) ?
C8 C7 H7 . . 119.5 ?
C6 C7 H7 . . 119.5 ?
C7 C8 C9 . . 120.4(2) ?
C7 C8 H8 . . 119.8 ?
C9 C8 H8 . . 119.8 ?
C8 C9 C10 . . 118.59(17) ?
C8 C9 C1 . . 123.31(18) ?
C10 C9 C1 . . 118.10(16) ?
C4 C10 C5 . . 121.61(19) ?
C4 C10 C9 . . 119.36(17) ?
C5 C10 C9 . . 119.03(19) ?

loop_
_geom_bond_atom_site_label_1
_geom_bond_atom_site_label_2
_geom_bond_site_symmetry_2
_geom_bond_distance
_geom_bond_publ_flag
S1 O3 . 1.4473(14) ?
S1 O2 . 1.4491(14) ?
S1 O1 . 1.4513(14) ?
S1 C2 . 1.7845(18) ?
N1 C1 . 1.461(2) ?
N1 H1N . 0.86(2) ?
N1 H2N . 0.91(2) ?
N1 H3N . 0.86(2) ?
C1 C2 . 1.371(2) ?
C1 C9 . 1.420(2) ?
C2 C3 . 1.415(3) ?
C3 C4 . 1.360(3) ?
C3 H3 . 0.9300 ?
C4 C10 . 1.405(3) ?
C4 H4 . 0.9300 ?
C5 C6 . 1.353(3) ?
C5 C10 . 1.413(3) ?
C5 H5 . 0.9300 ?
C6 C7 . 1.395(3) ?
C6 H6 . 0.9300 ?
C7 C8 . 1.363(3) ?
C7 H7 . 0.9300 ?
C8 C9 . 1.412(3) ?
C8 H8 . 0.9300 ?
C9 C10 . 1.416(3) ?

loop_
_geom_hbond_atom_site_label_D
_geom_hbond_atom_site_label_H
_geom_hbond_atom_site_label_A
_geom_hbond_site_symmetry_A
_geom_hbond_distance_DH
_geom_hbond_distance_HA
_geom_hbond_distance_DA
_geom_hbond_angle_DHA
_geom_hbond_publ_flag
N1 H1N O1 5_667 0.86(2) 1.94(2) 2.762(2) 160.4(18) yes
N1 H2N O2 . 0.91(2) 1.83(2) 2.651(2) 149.0(19) yes
N1 H3N O3 4_467 0.87(3) 2.14(3) 2.982(2) 162(2) yes

loop_
_geom_torsion_atom_site_label_1
_geom_torsion_atom_site_label_2
_geom_torsion_atom_site_label_3
_geom_torsion_atom_site_label_4
_geom_torsion_site_symmetry_1
_geom_torsion_site_symmetry_2
_geom_torsion_site_symmetry_3
_geom_torsion_site_symmetry_4
_geom_torsion
_geom_torsion_publ_flag
C9 C1 C2 C3 . . . . 0.1(3) ?
N1 C1 C2 C3 . . . . -179.95(17) ?
C9 C1 C2 S1 . . . . 179.69(14) ?
N1 C1 C2 S1 . . . . -0.3(3) ?
O3 S1 C2 C1 . . . . -120.22(16) ?
O2 S1 C2 C1 . . . . 1.78(19) ?
O1 S1 C2 C1 . . . . 122.61(16) ?
O3 S1 C2 C3 . . . . 59.42(16) ?
O2 S1 C2 C3 . . . . -178.58(14) ?
O1 S1 C2 C3 . . . . -57.75(16) ?
C1 C2 C3 C4 . . . . 1.4(3) ?
S1 C2 C3 C4 . . . . -178.30(17) ?
C2 C3 C4 C10 . . . . -0.8(3) ?
C10 C5 C6 C7 . . . . -0.3(3) ?
C5 C6 C7 C8 . . . . 0.9(3) ?
C6 C7 C8 C9 . . . . 0.0(3) ?
C7 C8 C9 C10 . . . . -1.4(3) ?
C7 C8 C9 C1 . . . . 178.78(19) ?
C2 C1 C9 C8 . . . . 177.77(18) ?
N1 C1 C9 C8 . . . . -2.2(3) ?
C2 C1 C9 C10 . . . . -2.0(3) ?
N1 C1 C9 C10 . . . . 178.00(16) ?
C3 C4 C10 C5 . . . . 179.5(2) ?
C3 C4 C10 C9 . . . . -1.2(3) ?
C6 C5 C10 C4 . . . . 178.0(2) ?
C6 C5 C10 C9 . . . . -1.2(3) ?
C8 C9 C10 C4 . . . . -177.23(18) ?
C1 C9 C10 C4 . . . . 2.6(3) ?
C8 C9 C10 C5 . . . . 2.0(3) ?
C1 C9 C10 C5 . . . . -178.18(17) ?

loop_
_cod_related_entry_id
_cod_related_entry_database
_cod_related_entry_code
1 ChemSpider 6415
